data_7240216
loop_
_publ_author_name
'Kulszewicz-Bajer, Irena'
'Zagorska, Malgorzata'
'Banasiewicz, Marzena'
'Gu\'nka, Piotr A'
'Toman, Petr'
'Kozankiewicz, Boleslaw'
'Wiosna-Salyga, Gabriela'
'Pron, Adam'

_publ_section_title
;
 Effect of the substituent position on the electrochemical, optical and
 structural properties of donor-acceptor type acridone derivatives.
;
_journal_issue 16
_journal_name_full 'Physical chemistry chemical physics : PCCP'
_journal_page_first 8522
_journal_page_last 8534
_journal_paper_doi 10.1039/d0cp00521e
_journal_volume 22
_journal_year 2020
_chemical_formula_moiety 'C31 H28 N2 O2'
_chemical_formula_sum 'C31 H28 N2 O2'
_chemical_formula_weight 460.55
_space_group_crystal_system monoclinic
_space_group_IT_number 14
_space_group_name_Hall '-P 2ybc'
_space_group_name_H-M_alt 'P 1 21/c 1'
_atom_sites_solution_hydrogens geom
_atom_sites_solution_primary dual
_audit_creation_date 2019-07-22
_audit_creation_method
;
Olex2 1.2-beta
(compiled 2018.05.29 svn.r3508 for OlexSys, GUI svn.r5506)
;
_audit_update_record
;
2019-08-28 deposited with the CCDC.	2020-03-26 downloaded from the CCDC.
;
_cell_angle_alpha 90
_cell_angle_beta 90.589(7)
_cell_angle_gamma 90
_cell_formula_units_Z 8
_cell_length_a 12.0942(9)
_cell_length_b 14.5020(9)
_cell_length_c 28.554(2)
_cell_measurement_reflns_used 4715
_cell_measurement_temperature 293(2)
_cell_measurement_theta_max 28.7410
_cell_measurement_theta_min 3.1440
_cell_volume 5007.8(6)
_computing_cell_refinement 'CrysAlisPro 1.171.39.46 (Rigaku OD, 2018)'
_computing_data_collection 'CrysAlisPro 1.171.39.46 (Rigaku OD, 2018)'
_computing_data_reduction 'CrysAlisPro 1.171.39.46 (Rigaku OD, 2018)'
_computing_molecular_graphics 'Olex2 (Dolomanov et al., 2009)'
_computing_publication_material 'Olex2 (Dolomanov et al., 2009)'
_computing_structure_refinement 'ShelXL (Sheldrick, 2015)'
_computing_structure_solution 'ShelXT (Sheldrick, 2015)'
_diffrn_ambient_temperature 293(2)
_diffrn_detector 'CCD plate'
_diffrn_detector_area_resol_mean 10.3347
_diffrn_detector_type Atlas
_diffrn_measured_fraction_theta_full 0.999
_diffrn_measured_fraction_theta_max 0.999
_diffrn_measurement_details
;
List of Runs (angles in degrees, time in seconds):

  # Type    Start    End  Width  t~exp~   \w     \q     \k     \f   Frames
#--------------------------------------------------------------------------
  1  \w    -84.00  11.00   1.00  500.00    --  -11.40 -38.00-180.00   95
  2  \w    -38.00  50.00   1.00  500.00    --  -11.40  57.00 120.00   88
  3  \w     21.00  58.00   1.00  500.00    --  -11.40  38.00-180.00   37
  4  \w    -80.00  -2.00   1.00  500.00    --  -11.40 -57.00 -60.00   78
  5  \w    -67.00 -39.00   1.00  500.00    --   11.71 179.00 -30.00   28
  6  \w     56.00  81.00   1.00  500.00    --   11.71 179.00-180.00   25
  7  \w     58.00 101.00   1.00  500.00    --   11.71 179.00 -60.00   43
  8  \w     26.00  54.00   1.00  500.00    --   11.71 -99.00 150.00   28
  9  \w     16.00  43.00   1.00  500.00    --   11.71 -99.00 120.00   27
;
_diffrn_measurement_device 'four-circle diffractometer'
_diffrn_measurement_device_type 'Xcalibur, Atlas, Gemini ultra'
_diffrn_measurement_method '\w scans'
_diffrn_orient_matrix_type 'CrysAlisPro convention (1999,Acta A55,543-557)'
_diffrn_orient_matrix_UB_11 -0.0123157000
_diffrn_orient_matrix_UB_12 -0.0091383000
_diffrn_orient_matrix_UB_13 -0.0238978000
_diffrn_orient_matrix_UB_21 -0.0573402000
_diffrn_orient_matrix_UB_22 0.0032436000
_diffrn_orient_matrix_UB_23 0.0047198000
_diffrn_orient_matrix_UB_31 0.0015214000
_diffrn_orient_matrix_UB_32 0.0479255000
_diffrn_orient_matrix_UB_33 -0.0048755000
_diffrn_radiation_monochromator graphite
_diffrn_radiation_probe x-ray
_diffrn_radiation_type MoK\a
_diffrn_radiation_wavelength 0.71073
_diffrn_reflns_av_R_equivalents 0.0958
_diffrn_reflns_av_unetI/netI 0.0867
_diffrn_reflns_Laue_measured_fraction_full 0.999
_diffrn_reflns_Laue_measured_fraction_max 0.999
_diffrn_reflns_limit_h_max 13
_diffrn_reflns_limit_h_min -14
_diffrn_reflns_limit_k_max 17
_diffrn_reflns_limit_k_min -17
_diffrn_reflns_limit_l_max 35
_diffrn_reflns_limit_l_min -31
_diffrn_reflns_number 52508
_diffrn_reflns_point_group_measured_fraction_full 0.999
_diffrn_reflns_point_group_measured_fraction_max 0.999
_diffrn_reflns_theta_full 25.242
_diffrn_reflns_theta_max 25.999
_diffrn_reflns_theta_min 2.809
_diffrn_source 'fine-focus sealed X-ray tube'
_diffrn_source_type 'Enhance (Mo) X-ray Source'
_exptl_absorpt_coefficient_mu 0.076
_exptl_absorpt_correction_T_max 0.999
_exptl_absorpt_correction_T_min 0.987
_exptl_absorpt_correction_type analytical
_exptl_absorpt_process_details
;
CrysAlisPro 1.171.39.46 (Rigaku Oxford Diffraction, 2018)
Analytical numeric absorption correction using a multifaceted crystal
			model based on expressions derived by R.C. Clark & J.S. Reid.
(Clark, R. C. & Reid, J. S. (1995). Acta Cryst. A51, 887-897)
Empirical absorption correction using spherical harmonics,
 implemented in SCALE3 ABSPACK scaling algorithm.
;
_exptl_crystal_colour green
_exptl_crystal_colour_primary green
_exptl_crystal_density_diffrn 1.222
_exptl_crystal_description plate
_exptl_crystal_F_000 1952
_exptl_crystal_size_max 0.533
_exptl_crystal_size_mid 0.316
_exptl_crystal_size_min 0.028
_refine_diff_density_max 0.509
_refine_diff_density_min -0.414
_refine_diff_density_rms 0.050
_refine_ls_extinction_method none
_refine_ls_goodness_of_fit_ref 1.005
_refine_ls_hydrogen_treatment constr
_refine_ls_matrix_type full
_refine_ls_number_parameters 633
_refine_ls_number_reflns 9828
_refine_ls_number_restraints 34
_refine_ls_restrained_S_all 1.005
_refine_ls_R_factor_all 0.1862
_refine_ls_R_factor_gt 0.0883
_refine_ls_shift/su_max 0.000
_refine_ls_shift/su_mean 0.000
_refine_ls_structure_factor_coef Fsqd
_refine_ls_weighting_details 'w=1/[\s^2^(Fo^2^)+(0.1698P)^2^] where P=(Fo^2^+2Fc^2^)/3'
_refine_ls_weighting_scheme calc
_refine_ls_wR_factor_gt 0.2589
_refine_ls_wR_factor_ref 0.3318
_reflns_Friedel_coverage 0.000
_reflns_number_gt 4104
_reflns_number_total 9828
_reflns_threshold_expression 'I > 2\s(I)'
_cod_data_source_file d0cp00521e2.cif
_cod_data_source_block ikb_msmart_sq
_cod_depositor_comments 'Adding full bibliography for 7240214--7240216.cif.'
_cod_database_code 7240216
_shelx_shelxl_version_number 2018/3
_chemical_oxdiff_formula 'C31 N2 O2 H28'
_shelx_space_group_comment
;
The symmetry employed for this shelxl refinement is uniquely defined
by the following loop, which should always be used as a source of
symmetry information in preference to the above space-group names.
They are only intended as comments.
;
_reflns_odcompleteness_completeness 99.80
_reflns_odcompleteness_iscentric 1
_reflns_odcompleteness_theta 25.97
_olex2_refinement_description
;
1. Fixed Uiso
 At 1.2 times of:
  All C(H) groups, All C(H,H) groups
 At 1.5 times of:
  All C(H,H,H) groups
2. Restrained distances
 C27-C26 = C28-C27 = C29-C28 = C30-C29 = C31-C30 = C67-C66 = C68-C67 = C69-C68
 = C70-C69 = C71-C70
 1.54 with sigma of 0.001
3. Uiso/Uaniso restraints and constraints
C29 \\sim C30 \\sim C31: within 2A with sigma of 0.001 and sigma for terminal
atoms of 0.002
C71 \\sim C70 \\sim C69: within 2A with sigma of 0.001 and sigma for terminal
atoms of 0.002
4.a Secondary CH2 refined with riding coordinates:
 C26(H26A,H26B), C66(H66A,H66B), C27(H27A,H27B), C67(H67A,H67B), C68(H68A,
 H68B), C28(H28A,H28B), C29(H29A,H29B), C69(H69A,H69B), C70(H70A,H70B),
 C30(H30A,H30B)
4.b Aromatic/amide H refined with riding coordinates:
 C3(H3), C43(H43), C9(H9), C45(H45), C6(H6), C46(H46), C5(H5), C10(H10),
 C12(H12), C49(H49), C24(H24), C64(H64), C11(H11), C15(H15), C18(H18), C50(H50),
  C52(H52), C51(H51), C55(H55), C61(H61), C58(H58), C17(H17), C16(H16),
 C57(H57), C23(H23), C21(H21), C63(H63), C56(H56), C62(H62), C22(H22)
4.c Idealised Me refined as rotating group:
 C71(H71A,H71B,H71C), C31(H31A,H31B,H31C)
;
_olex2_submission_special_instructions 'No special instructions were received'
_oxdiff_exptl_absorpt_empirical_details
;
Empirical correction (ABSPACK) includes:
- Absorption correction using spherical harmonics
- Frame scaling
- B-factor correction
;
_oxdiff_exptl_absorpt_empirical_full_max 1.735
_oxdiff_exptl_absorpt_empirical_full_min 0.795

loop_
_space_group_symop_operation_xyz
'x, y, z'
'-x, y+1/2, -z+1/2'
'-x, -y, -z'
'x, -y-1/2, z-1/2'

loop_
_atom_site_label
_atom_site_type_symbol
_atom_site_fract_x
_atom_site_fract_y
_atom_site_fract_z
_atom_site_U_iso_or_equiv
_atom_site_adp_type
_atom_site_occupancy
_atom_site_site_symmetry_order
_atom_site_calc_flag
_atom_site_refinement_flags_posn
_atom_site_refinement_flags_adp
_atom_site_refinement_flags_occupancy
_atom_site_disorder_assembly
_atom_site_disorder_group
O1 O 0.8181(2) 0.31163(18) 0.76551(10) 0.0725(8) Uani 1 1 d . . . . .
O41 O 0.6866(2) 0.4737(2) 0.71698(11) 0.0831(9) Uani 1 1 d . . . . .
N1 N 0.5071(3) 0.2446(2) 0.81099(11) 0.0620(9) Uani 1 1 d . . . . .
O2 O 0.7503(3) -0.0423(2) 0.57656(11) 0.0954(10) Uani 1 1 d . . . . .
O42 O 0.7225(3) 0.7770(2) 0.91313(12) 0.0949(10) Uani 1 1 d . . . . .
N42 N 0.8322(3) 0.7115(2) 0.83325(12) 0.0654(9) Uani 1 1 d . . . . .
N41 N 1.0114(3) 0.5167(2) 0.68053(12) 0.0663(9) Uani 1 1 d . . . . .
N2 N 0.6844(3) 0.0566(2) 0.65597(12) 0.0712(9) Uani 1 1 d . . . . .
C13 C 0.6709(3) 0.3421(2) 0.81693(13) 0.0560(9) Uani 1 1 d . . . . .
C2 C 0.6576(3) 0.2212(2) 0.75658(12) 0.0525(9) Uani 1 1 d . . . . .
C7 C 0.5538(3) 0.1959(2) 0.77395(13) 0.0548(9) Uani 1 1 d . . . . .
C8 C 0.5648(3) 0.3165(2) 0.83258(13) 0.0572(10) Uani 1 1 d . . . . .
C1 C 0.7234(3) 0.2942(2) 0.77817(13) 0.0559(9) Uani 1 1 d . . . . .
C47 C 0.9636(3) 0.5687(2) 0.71624(13) 0.0592(10) Uani 1 1 d . . . . .
C42 C 0.8565(3) 0.5509(2) 0.73113(14) 0.0582(10) Uani 1 1 d . . . . .
C4 C 0.6425(3) 0.1023(2) 0.69674(14) 0.0623(10) Uani 1 1 d . . . . .
C25 C 0.6434(3) 0.0813(3) 0.61154(14) 0.0622(10) Uani 1 1 d . . . . .
C44 C 0.8744(3) 0.6658(3) 0.79223(13) 0.0597(10) Uani 1 1 d . . . . .
C3 C 0.6990(3) 0.1738(2) 0.71671(14) 0.0619(10) Uani 1 1 d . . . . .
H3 H 0.766101 0.191970 0.704030 0.074 Uiso 1 1 calc R . . . .
C54 C 0.7437(3) 0.7725(2) 0.82878(15) 0.0632(10) Uani 1 1 d . . . . .
C19 C 0.8021(3) -0.0558(3) 0.61935(16) 0.0683(11) Uani 1 1 d . . . . .
C43 C 0.8137(3) 0.5985(2) 0.77030(14) 0.0622(10) Uani 1 1 d . . . . .
H43 H 0.743657 0.583904 0.781215 0.075 Uiso 1 1 calc R . . . .
C9 C 0.5194(3) 0.3644(3) 0.87085(14) 0.0636(10) Uani 1 1 d . . . . .
H9 H 0.450147 0.348151 0.882065 0.076 Uiso 1 1 calc R . . . .
C45 C 0.9777(3) 0.6898(3) 0.77501(14) 0.0663(11) Uani 1 1 d . . . . .
H45 H 1.016904 0.738156 0.788635 0.080 Uiso 1 1 calc R . . . .
C65 C 0.8535(3) 0.6728(2) 0.87744(14) 0.0607(10) Uani 1 1 d . . . . .
C41 C 0.7864(3) 0.4838(3) 0.70741(14) 0.0626(10) Uani 1 1 d . . . . .
C6 C 0.4984(3) 0.1197(2) 0.75323(14) 0.0645(10) Uani 1 1 d . . . . .
H6 H 0.431266 0.099920 0.765246 0.077 Uiso 1 1 calc R . . . .
C14 C 0.7703(3) -0.0092(2) 0.65918(15) 0.0629(10) Uani 1 1 d . . . . .
C46 C 1.0222(3) 0.6424(3) 0.73799(14) 0.0649(11) Uani 1 1 d . . . . .
H46 H 1.091626 0.658788 0.727029 0.078 Uiso 1 1 calc R . . . .
C48 C 0.9496(3) 0.4490(3) 0.65784(14) 0.0642(10) Uani 1 1 d . . . . .
C5 C 0.5430(3) 0.0753(3) 0.71572(14) 0.0663(11) Uani 1 1 d . . . . .
H5 H 0.505443 0.025533 0.702597 0.080 Uiso 1 1 calc R . . . .
C10 C 0.5777(4) 0.4350(3) 0.89150(14) 0.0699(11) Uani 1 1 d . . . . .
H10 H 0.546064 0.467130 0.916141 0.084 Uiso 1 1 calc R . . . .
C53 C 0.8392(3) 0.4314(3) 0.66963(14) 0.0658(11) Uani 1 1 d . . . . .
C59 C 0.6895(4) 0.8039(3) 0.86834(17) 0.0727(12) Uani 1 1 d . . . . .
C12 C 0.7279(4) 0.4138(2) 0.83925(14) 0.0671(11) Uani 1 1 d . . . . .
H12 H 0.797513 0.430933 0.828770 0.080 Uiso 1 1 calc R . . . .
C60 C 0.7958(3) 0.7036(3) 0.91661(16) 0.0701(11) Uani 1 1 d . . . . .
C49 C 0.9955(4) 0.3968(3) 0.62111(16) 0.0783(12) Uani 1 1 d . . . . .
H49 H 1.068107 0.407240 0.612088 0.094 Uiso 1 1 calc R . . . .
C24 C 0.5693(4) 0.1527(3) 0.60459(15) 0.0724(11) Uani 1 1 d . . . . .
H24 H 0.546385 0.187845 0.629951 0.087 Uiso 1 1 calc R . . . .
C20 C 0.6776(4) 0.0309(3) 0.57247(15) 0.0719(12) Uani 1 1 d . . . . .
C64 C 0.9304(4) 0.6026(3) 0.88478(16) 0.0741(12) Uani 1 1 d . . . . .
H64 H 0.971008 0.580513 0.859651 0.089 Uiso 1 1 calc R . . . .
C26 C 0.3952(3) 0.2220(3) 0.82714(14) 0.0762(12) Uani 1 1 d D . . . .
H26A H 0.354150 0.192293 0.801984 0.091 Uiso 1 1 calc R . . . .
H26B H 0.356776 0.278334 0.835339 0.091 Uiso 1 1 calc R . . . .
C11 C 0.6816(4) 0.4596(3) 0.87684(16) 0.0767(12) Uani 1 1 d . . . . .
H11 H 0.720403 0.506408 0.892006 0.092 Uiso 1 1 calc R . . . .
C15 C 0.8245(4) -0.0293(3) 0.70045(17) 0.0805(13) Uani 1 1 d . . . . .
H15 H 0.804269 0.001137 0.727720 0.097 Uiso 1 1 calc R . . . .
C18 C 0.8869(4) -0.1200(3) 0.62111(19) 0.0855(14) Uani 1 1 d . . . . .
H18 H 0.907787 -0.150351 0.593926 0.103 Uiso 1 1 calc R . . . .
C50 C 0.9332(5) 0.3303(3) 0.59851(17) 0.0916(15) Uani 1 1 d . . . . .
H50 H 0.964864 0.296557 0.574412 0.110 Uiso 1 1 calc R . . . .
C52 C 0.7779(4) 0.3641(3) 0.64612(17) 0.0807(13) Uani 1 1 d . . . . .
H52 H 0.704684 0.353754 0.654250 0.097 Uiso 1 1 calc R . . . .
C51 C 0.8253(5) 0.3125(3) 0.61064(17) 0.0888(14) Uani 1 1 d . . . . .
H51 H 0.785017 0.266690 0.595351 0.107 Uiso 1 1 calc R . . . .
C55 C 0.7095(4) 0.8081(3) 0.78565(17) 0.0820(13) Uani 1 1 d . . . . .
H55 H 0.747051 0.791356 0.758682 0.098 Uiso 1 1 calc R . . . .
C66 C 1.1268(3) 0.5340(3) 0.66736(15) 0.0782(12) Uani 1 1 d D . . . .
H66A H 1.161484 0.476984 0.657480 0.094 Uiso 1 1 calc R . . . .
H66B H 1.168067 0.558151 0.693973 0.094 Uiso 1 1 calc R . . . .
C61 C 0.8112(4) 0.6660(3) 0.95986(16) 0.0842(13) Uani 1 1 d . . . . .
H61 H 0.770587 0.687590 0.985077 0.101 Uiso 1 1 calc R . . . .
C58 C 0.6019(4) 0.8637(3) 0.8661(2) 0.0902(14) Uani 1 1 d . . . . .
H58 H 0.566592 0.882752 0.893164 0.108 Uiso 1 1 calc R . . . .
C17 C 0.9401(4) -0.1390(3) 0.6625(2) 0.0966(16) Uani 1 1 d . . . . .
H17 H 0.997099 -0.182053 0.663668 0.116 Uiso 1 1 calc R . . . .
C16 C 0.9084(4) -0.0937(3) 0.70227(19) 0.0928(15) Uani 1 1 d . . . . .
H16 H 0.943517 -0.106483 0.730658 0.111 Uiso 1 1 calc R . . . .
C57 C 0.5669(4) 0.8952(3) 0.8225(3) 0.1032(18) Uani 1 1 d . . . . .
H57 H 0.506797 0.935030 0.820428 0.124 Uiso 1 1 calc R . . . .
C23 C 0.5293(4) 0.1720(3) 0.56060(18) 0.0910(14) Uani 1 1 d . . . . .
H23 H 0.479191 0.220015 0.556349 0.109 Uiso 1 1 calc R . . . .
C21 C 0.6377(4) 0.0508(4) 0.52836(18) 0.0941(15) Uani 1 1 d . . . . .
H21 H 0.661308 0.016913 0.502672 0.113 Uiso 1 1 calc R . . . .
C27 C 0.3998(4) 0.1576(3) 0.86995(15) 0.0984(16) Uani 1 1 d D . . . .
H27A H 0.452008 0.181143 0.893039 0.118 Uiso 1 1 calc R . . . .
H27B H 0.423512 0.096475 0.860602 0.118 Uiso 1 1 calc R . . . .
C63 C 0.9474(4) 0.5652(4) 0.92874(18) 0.0933(15) Uani 1 1 d . . . . .
H63 H 0.999888 0.519002 0.933029 0.112 Uiso 1 1 calc R . . . .
C56 C 0.6199(5) 0.8684(3) 0.7823(2) 0.0993(16) Uani 1 1 d . . . . .
H56 H 0.596241 0.890221 0.753305 0.119 Uiso 1 1 calc R . . . .
C62 C 0.8870(5) 0.5960(4) 0.96630(19) 0.1050(17) Uani 1 1 d . . . . .
H62 H 0.897326 0.569763 0.995750 0.126 Uiso 1 1 calc R . . . .
C22 C 0.5628(5) 0.1209(4) 0.52259(18) 0.1081(18) Uani 1 1 d . . . . .
H22 H 0.534502 0.134001 0.492925 0.130 Uiso 1 1 calc R . . . .
C67 C 1.1269(4) 0.6043(4) 0.62697(17) 0.1089(17) Uani 1 1 d D . . . .
H67A H 1.080064 0.581848 0.601673 0.131 Uiso 1 1 calc R . . . .
H67B H 1.096376 0.662239 0.637864 0.131 Uiso 1 1 calc R . . . .
C68 C 1.2443(4) 0.6209(4) 0.6084(2) 0.136(2) Uani 1 1 d D . . . .
H68A H 1.270307 0.563562 0.595020 0.164 Uiso 1 1 calc R . . . .
H68B H 1.291924 0.634833 0.635044 0.164 Uiso 1 1 calc R . . . .
C28 C 0.2830(4) 0.1534(5) 0.8908(2) 0.137(2) Uani 1 1 d D . . . .
H28A H 0.258836 0.215778 0.897354 0.164 Uiso 1 1 calc R . . . .
H28B H 0.232986 0.127945 0.867366 0.164 Uiso 1 1 calc R . . . .
C29 C 0.2731(6) 0.0959(6) 0.9358(2) 0.213(3) Uani 1 1 d D U . . .
H29A H 0.325576 0.116725 0.959497 0.256 Uiso 1 1 calc R . . . .
H29B H 0.285866 0.031057 0.929613 0.256 Uiso 1 1 calc R . . . .
C69 C 1.2602(9) 0.6974(7) 0.5717(4) 0.282(4) Uani 1 1 d D U . . .
H69A H 1.286691 0.752347 0.587690 0.339 Uiso 1 1 calc R . . . .
H69B H 1.317519 0.678034 0.550347 0.339 Uiso 1 1 calc R . . . .
C71 C 1.1525(11) 0.8143(7) 0.5151(4) 0.285(4) Uani 1 1 d D U . . .
H71A H 1.082577 0.819254 0.499123 0.428 Uiso 1 1 calc GR . . . .
H71B H 1.211052 0.815142 0.492677 0.428 Uiso 1 1 calc GR . . . .
H71C H 1.161292 0.865213 0.536317 0.428 Uiso 1 1 calc GR . . . .
C70 C 1.1567(8) 0.7233(7) 0.5428(4) 0.283(4) Uani 1 1 d D U . . .
H70A H 1.094661 0.723521 0.564052 0.340 Uiso 1 1 calc R . . . .
H70B H 1.143720 0.673681 0.520625 0.340 Uiso 1 1 calc R . . . .
C30 C 0.1533(6) 0.1127(7) 0.9516(3) 0.214(3) Uani 1 1 d D U . . .
H30A H 0.139681 0.178112 0.955460 0.256 Uiso 1 1 calc R . . . .
H30B H 0.101433 0.088613 0.928528 0.256 Uiso 1 1 calc R . . . .
C31 C 0.1402(8) 0.0620(7) 0.9986(3) 0.216(3) Uani 1 1 d D U . . .
H31A H 0.149048 -0.003061 0.993808 0.325 Uiso 1 1 calc GR . . . .
H31B H 0.067979 0.074062 1.010807 0.325 Uiso 1 1 calc GR . . . .
H31C H 0.195343 0.083544 1.020375 0.325 Uiso 1 1 calc GR . . . .

loop_
_atom_site_aniso_label
_atom_site_aniso_U_11
_atom_site_aniso_U_22
_atom_site_aniso_U_33
_atom_site_aniso_U_23
_atom_site_aniso_U_13
_atom_site_aniso_U_12
O1 0.0518(17) 0.0765(17) 0.089(2) -0.0080(14) 0.0104(15) -0.0050(13)
O41 0.0542(18) 0.0888(19) 0.106(2) -0.0212(16) 0.0014(17) -0.0019(15)
N1 0.0492(19) 0.0691(19) 0.068(2) -0.0079(16) 0.0088(17) -0.0024(15)
O2 0.112(3) 0.103(2) 0.071(2) -0.0234(17) 0.002(2) 0.036(2)
O42 0.104(3) 0.100(2) 0.081(2) -0.0062(17) 0.0165(19) 0.028(2)
N42 0.063(2) 0.0669(19) 0.066(2) 0.0004(16) -0.0032(17) 0.0118(17)
N41 0.053(2) 0.072(2) 0.073(2) -0.0079(17) 0.0079(18) -0.0008(17)
N2 0.069(2) 0.082(2) 0.062(2) -0.0161(17) -0.0028(18) 0.0193(18)
C13 0.052(2) 0.060(2) 0.056(2) -0.0001(17) -0.0021(19) 0.0019(18)
C2 0.045(2) 0.058(2) 0.055(2) -0.0047(17) 0.0020(18) 0.0060(17)
C7 0.048(2) 0.059(2) 0.058(2) -0.0020(18) 0.0010(19) 0.0014(18)
C8 0.057(2) 0.050(2) 0.065(2) -0.0043(17) -0.001(2) 0.0054(17)
C1 0.048(2) 0.053(2) 0.066(3) 0.0012(17) -0.001(2) 0.0003(17)
C47 0.050(2) 0.064(2) 0.063(3) 0.0066(19) 0.000(2) 0.0009(19)
C42 0.046(2) 0.059(2) 0.069(3) 0.0027(18) -0.002(2) 0.0018(18)
C4 0.062(3) 0.064(2) 0.061(3) -0.0069(19) 0.001(2) 0.007(2)
C25 0.054(2) 0.069(2) 0.064(3) -0.009(2) 0.002(2) 0.0014(19)
C44 0.050(2) 0.069(2) 0.060(2) 0.0032(19) 0.001(2) 0.0063(19)
C3 0.053(2) 0.068(2) 0.065(3) 0.000(2) 0.003(2) 0.0049(19)
C54 0.051(2) 0.058(2) 0.080(3) -0.004(2) -0.005(2) 0.0017(19)
C19 0.061(3) 0.072(2) 0.072(3) -0.003(2) 0.014(2) 0.001(2)
C43 0.052(2) 0.064(2) 0.072(3) 0.004(2) 0.001(2) 0.0036(19)
C9 0.063(3) 0.067(2) 0.061(2) -0.0017(19) 0.006(2) 0.007(2)
C45 0.059(3) 0.061(2) 0.078(3) 0.004(2) -0.004(2) -0.0018(19)
C65 0.054(2) 0.062(2) 0.066(3) -0.0058(19) -0.001(2) -0.0040(19)
C41 0.048(2) 0.064(2) 0.076(3) -0.0026(19) 0.000(2) 0.0050(19)
C6 0.059(2) 0.064(2) 0.071(3) -0.002(2) 0.005(2) -0.0070(19)
C14 0.057(2) 0.056(2) 0.076(3) -0.010(2) 0.005(2) -0.0001(19)
C46 0.047(2) 0.075(2) 0.072(3) 0.007(2) 0.001(2) -0.004(2)
C48 0.062(3) 0.066(2) 0.064(3) -0.0008(19) 0.006(2) 0.011(2)
C5 0.065(3) 0.059(2) 0.075(3) -0.014(2) 0.000(2) 0.001(2)
C10 0.080(3) 0.066(2) 0.063(3) -0.010(2) 0.004(2) 0.013(2)
C53 0.061(3) 0.067(2) 0.070(3) 0.001(2) 0.002(2) 0.004(2)
C59 0.061(3) 0.067(2) 0.090(3) 0.000(2) 0.004(3) 0.003(2)
C12 0.072(3) 0.064(2) 0.065(3) -0.011(2) 0.000(2) -0.007(2)
C60 0.063(3) 0.067(2) 0.080(3) -0.010(2) -0.001(2) 0.002(2)
C49 0.071(3) 0.085(3) 0.079(3) -0.004(2) 0.007(3) 0.004(2)
C24 0.073(3) 0.082(3) 0.063(3) -0.008(2) -0.003(2) 0.007(2)
C20 0.071(3) 0.079(3) 0.066(3) -0.012(2) 0.009(2) 0.000(2)
C64 0.069(3) 0.084(3) 0.069(3) -0.003(2) -0.001(2) 0.012(2)
C26 0.060(3) 0.089(3) 0.080(3) -0.016(2) 0.018(2) -0.014(2)
C11 0.082(3) 0.066(2) 0.083(3) -0.016(2) -0.003(3) -0.009(2)
C15 0.083(3) 0.069(2) 0.089(4) -0.010(2) -0.016(3) 0.013(2)
C18 0.085(3) 0.070(3) 0.101(4) -0.012(2) 0.022(3) 0.004(2)
C50 0.107(4) 0.083(3) 0.084(3) -0.017(3) 0.013(3) 0.007(3)
C52 0.077(3) 0.071(3) 0.094(3) -0.012(2) 0.006(3) -0.007(2)
C51 0.101(4) 0.079(3) 0.087(4) -0.016(3) 0.001(3) -0.009(3)
C55 0.089(3) 0.073(3) 0.084(3) -0.004(2) -0.005(3) 0.018(2)
C66 0.054(3) 0.094(3) 0.087(3) -0.002(2) 0.014(2) 0.001(2)
C61 0.092(4) 0.098(3) 0.063(3) -0.010(2) 0.011(3) 0.009(3)
C58 0.075(3) 0.078(3) 0.118(4) 0.010(3) 0.015(3) 0.015(3)
C17 0.089(4) 0.079(3) 0.122(5) 0.004(3) -0.004(4) 0.026(3)
C16 0.094(4) 0.086(3) 0.098(4) 0.000(3) -0.014(3) 0.021(3)
C57 0.075(4) 0.075(3) 0.159(6) 0.000(4) 0.004(4) 0.019(3)
C23 0.099(4) 0.100(3) 0.075(3) 0.000(3) 0.006(3) 0.018(3)
C21 0.098(4) 0.120(4) 0.064(3) -0.013(3) 0.010(3) 0.017(3)
C27 0.101(4) 0.089(3) 0.106(4) -0.008(3) 0.028(3) -0.015(3)
C63 0.097(4) 0.110(3) 0.073(3) 0.009(3) 0.002(3) 0.030(3)
C56 0.099(4) 0.076(3) 0.123(5) 0.006(3) -0.025(4) 0.020(3)
C62 0.117(5) 0.116(4) 0.081(4) 0.010(3) -0.009(3) 0.017(4)
C22 0.128(5) 0.130(4) 0.066(3) 0.008(3) -0.008(3) 0.015(4)
C67 0.100(4) 0.126(4) 0.101(4) 0.011(3) 0.022(3) -0.002(3)
C68 0.124(5) 0.142(5) 0.143(6) 0.017(4) 0.018(4) -0.024(4)
C28 0.124(5) 0.166(5) 0.121(5) -0.008(4) 0.038(4) -0.056(5)
C29 0.180(5) 0.303(6) 0.156(5) -0.025(5) 0.046(4) -0.071(5)
C69 0.305(9) 0.324(8) 0.218(7) 0.102(6) 0.008(6) -0.116(8)
C71 0.307(9) 0.325(8) 0.223(8) 0.098(6) 0.007(6) -0.113(8)
C70 0.305(9) 0.325(8) 0.219(7) 0.101(6) 0.008(6) -0.116(8)
C30 0.181(5) 0.304(6) 0.157(5) -0.026(5) 0.046(4) -0.071(5)
C31 0.186(5) 0.304(7) 0.160(5) -0.026(5) 0.044(4) -0.069(5)

loop_
_atom_type_symbol
_atom_type_description
_atom_type_scat_dispersion_real
_atom_type_scat_dispersion_imag
_atom_type_scat_source
C C 0.0033 0.0016 'International Tables Vol C Tables 4.2.6.8 and 6.1.1.4'
H H 0.0000 0.0000 'International Tables Vol C Tables 4.2.6.8 and 6.1.1.4'
N N 0.0061 0.0033 'International Tables Vol C Tables 4.2.6.8 and 6.1.1.4'
O O 0.0106 0.0060 'International Tables Vol C Tables 4.2.6.8 and 6.1.1.4'

loop_
_exptl_crystal_face_index_h
_exptl_crystal_face_index_k
_exptl_crystal_face_index_l
_exptl_crystal_face_perp_dist
0 0 1 0.0139
0 5 -2 0.1341
5 1 0 0.1746
-2 -5 2 0.1193
0 0 -1 0.0139
-5 5 -2 0.1923

loop_
_geom_angle_atom_site_label_1
_geom_angle_atom_site_label_2
_geom_angle_atom_site_label_3
_geom_angle
_geom_angle_site_symmetry_1
_geom_angle_site_symmetry_3
_geom_angle_publ_flag
C7 N1 C26 120.3(3) . . ?
C8 N1 C7 120.5(3) . . ?
C8 N1 C26 119.1(3) . . ?
C19 O2 C20 117.8(3) . . ?
C60 O42 C59 117.2(3) . . ?
C54 N42 C44 119.7(3) . . ?
C54 N42 C65 118.1(3) . . ?
C65 N42 C44 118.8(3) . . ?
C47 N41 C66 119.6(3) . . ?
C48 N41 C47 119.8(3) . . ?
C48 N41 C66 120.5(3) . . ?
C25 N2 C4 119.4(3) . . ?
C25 N2 C14 118.9(3) . . ?
C14 N2 C4 121.6(3) . . ?
C8 C13 C1 121.3(3) . . ?
C12 C13 C8 119.8(3) . . ?
C12 C13 C1 118.9(3) . . ?
C7 C2 C1 121.8(3) . . ?
C7 C2 C3 118.6(3) . . ?
C3 C2 C1 119.6(3) . . ?
N1 C7 C2 120.4(3) . . ?
N1 C7 C6 121.2(3) . . ?
C2 C7 C6 118.5(3) . . ?
N1 C8 C13 120.6(3) . . ?
N1 C8 C9 120.8(4) . . ?
C9 C8 C13 118.5(3) . . ?
O1 C1 C13 122.6(3) . . ?
O1 C1 C2 122.0(3) . . ?
C2 C1 C13 115.3(3) . . ?
N41 C47 C46 121.1(3) . . ?
C42 C47 N41 121.0(3) . . ?
C42 C47 C46 117.9(4) . . ?
C47 C42 C43 119.9(3) . . ?
C47 C42 C41 121.5(4) . . ?
C43 C42 C41 118.6(4) . . ?
C3 C4 N2 120.7(4) . . ?
C3 C4 C5 119.1(3) . . ?
C5 C4 N2 120.2(4) . . ?
C24 C25 N2 122.9(3) . . ?
C24 C25 C20 118.2(4) . . ?
C20 C25 N2 118.9(4) . . ?
C43 C44 N42 120.4(4) . . ?
C43 C44 C45 119.7(4) . . ?
C45 C44 N42 119.9(4) . . ?
C4 C3 C2 121.5(4) . . ?
N42 C54 C55 122.4(4) . . ?
C59 C54 N42 120.1(4) . . ?
C59 C54 C55 117.4(4) . . ?
O2 C19 C14 122.1(4) . . ?
O2 C19 C18 117.1(4) . . ?
C14 C19 C18 120.7(4) . . ?
C44 C43 C42 120.7(4) . . ?
C10 C9 C8 119.8(4) . . ?
C46 C45 C44 120.4(4) . . ?
C60 C65 N42 120.2(4) . . ?
C64 C65 N42 123.0(4) . . ?
C64 C65 C60 116.8(4) . . ?
O41 C41 C42 122.5(4) . . ?
O41 C41 C53 121.9(4) . . ?
C42 C41 C53 115.6(4) . . ?
C5 C6 C7 120.4(4) . . ?
C19 C14 N2 119.2(4) . . ?
C15 C14 N2 122.9(4) . . ?
C15 C14 C19 117.9(4) . . ?
C45 C46 C47 120.9(4) . . ?
N41 C48 C53 121.6(4) . . ?
N41 C48 C49 120.8(4) . . ?
C53 C48 C49 117.6(4) . . ?
C6 C5 C4 121.8(4) . . ?
C9 C10 C11 122.0(4) . . ?
C48 C53 C41 120.2(4) . . ?
C52 C53 C41 118.8(4) . . ?
C52 C53 C48 120.9(4) . . ?
C54 C59 O42 121.5(4) . . ?
C58 C59 O42 115.8(4) . . ?
C58 C59 C54 122.7(5) . . ?
C11 C12 C13 120.5(4) . . ?
O42 C60 C65 120.8(4) . . ?
C61 C60 O42 116.9(4) . . ?
C61 C60 C65 122.2(4) . . ?
C50 C49 C48 120.3(4) . . ?
C23 C24 C25 120.5(4) . . ?
O2 C20 C25 121.8(4) . . ?
C21 C20 O2 117.1(4) . . ?
C21 C20 C25 121.1(4) . . ?
C63 C64 C65 121.1(4) . . ?
N1 C26 C27 111.0(3) . . ?
C10 C11 C12 119.3(4) . . ?
C14 C15 C16 121.4(4) . . ?
C17 C18 C19 120.6(5) . . ?
C51 C50 C49 121.8(4) . . ?
C51 C52 C53 120.5(5) . . ?
C50 C51 C52 118.8(5) . . ?
C54 C55 C56 121.0(5) . . ?
N41 C66 C67 108.2(3) . . ?
C60 C61 C62 120.0(4) . . ?
C59 C58 C57 118.7(5) . . ?
C16 C17 C18 119.0(5) . . ?
C17 C16 C15 120.4(5) . . ?
C56 C57 C58 120.9(5) . . ?
C24 C23 C22 120.5(5) . . ?
C22 C21 C20 119.4(5) . . ?
C26 C27 C28 107.8(4) . . ?
C62 C63 C64 120.4(5) . . ?
C57 C56 C55 119.3(5) . . ?
C63 C62 C61 119.4(5) . . ?
C21 C22 C23 120.2(5) . . ?
C68 C67 C66 111.7(4) . . ?
C67 C68 C69 118.0(6) . . ?
C29 C28 C27 115.1(5) . . ?
C28 C29 C30 103.9(5) . . ?
C70 C69 C68 115.7(7) . . ?
C69 C70 C71 120.5(9) . . ?
C31 C30 C29 106.6(6) . . ?

loop_
_geom_bond_atom_site_label_1
_geom_bond_atom_site_label_2
_geom_bond_distance
_geom_bond_site_symmetry_2
_geom_bond_publ_flag
O1 C1 1.231(4) . ?
O41 C41 1.249(4) . ?
N1 C7 1.396(4) . ?
N1 C8 1.395(4) . ?
N1 C26 1.470(5) . ?
O2 C19 1.381(5) . ?
O2 C20 1.382(5) . ?
O42 C59 1.391(5) . ?
O42 C60 1.388(5) . ?
N42 C44 1.444(5) . ?
N42 C54 1.393(5) . ?
N42 C65 1.403(5) . ?
N41 C47 1.398(5) . ?
N41 C48 1.390(5) . ?
N41 C66 1.472(5) . ?
N2 C4 1.437(5) . ?
N2 C25 1.404(5) . ?
N2 C14 1.412(5) . ?
C13 C8 1.412(5) . ?
C13 C1 1.458(5) . ?
C13 C12 1.398(5) . ?
C2 C7 1.404(5) . ?
C2 C1 1.457(5) . ?
C2 C3 1.425(5) . ?
C7 C6 1.418(5) . ?
C8 C9 1.411(5) . ?
C47 C42 1.392(5) . ?
C47 C46 1.421(5) . ?
C42 C43 1.417(5) . ?
C42 C41 1.453(5) . ?
C4 C3 1.363(5) . ?
C4 C5 1.381(5) . ?
C25 C24 1.383(5) . ?
C25 C20 1.400(5) . ?
C44 C43 1.369(5) . ?
C44 C45 1.391(5) . ?
C54 C59 1.388(6) . ?
C54 C55 1.394(6) . ?
C19 C14 1.381(5) . ?
C19 C18 1.385(6) . ?
C9 C10 1.373(5) . ?
C45 C46 1.375(5) . ?
C65 C60 1.397(6) . ?
C65 C64 1.394(5) . ?
C41 C53 1.471(6) . ?
C6 C5 1.366(5) . ?
C14 C15 1.374(6) . ?
C48 C53 1.404(5) . ?
C48 C49 1.412(6) . ?
C10 C11 1.376(6) . ?
C53 C52 1.394(6) . ?
C59 C58 1.370(6) . ?
C12 C11 1.385(6) . ?
C60 C61 1.361(6) . ?
C49 C50 1.380(6) . ?
C24 C23 1.370(6) . ?
C20 C21 1.375(6) . ?
C64 C63 1.381(6) . ?
C26 C27 1.5388(10) . ?
C15 C16 1.379(6) . ?
C18 C17 1.369(6) . ?
C50 C51 1.377(7) . ?
C52 C51 1.389(6) . ?
C55 C56 1.395(6) . ?
C66 C67 1.5397(10) . ?
C61 C62 1.380(6) . ?
C58 C57 1.387(7) . ?
C17 C16 1.369(7) . ?
C57 C56 1.375(7) . ?
C23 C22 1.379(7) . ?
C21 C22 1.371(7) . ?
C27 C28 1.5397(10) . ?
C63 C62 1.378(7) . ?
C67 C68 1.5388(10) . ?
C68 C69 1.5396(10) . ?
C28 C29 1.5385(10) . ?
C29 C30 1.5408(10) . ?
C69 C70 1.5388(10) . ?
C71 C70 1.5392(10) . ?
C30 C31 1.5382(10) . ?

loop_
_exptl_oxdiff_crystal_face_indexfrac_h
_exptl_oxdiff_crystal_face_indexfrac_k
_exptl_oxdiff_crystal_face_indexfrac_l
_exptl_oxdiff_crystal_face_x
_exptl_oxdiff_crystal_face_y
_exptl_oxdiff_crystal_face_z
-0.0000 -0.0002 1.0000 -0.0239 0.0047 -0.0049
0.0019 5.0015 -2.0006 0.0021 0.0067 0.2495
4.9992 0.9987 0.0013 -0.0707 -0.2834 0.0555
-2.0014 -5.0009 2.0000 0.0226 0.1080 -0.2525
0.0000 0.0002 -1.0000 0.0239 -0.0047 0.0049
-4.9970 5.0030 -2.0020 0.0637 0.2933 0.2419
